data_7056883
loop_
_publ_author_name
'Santos, Ane F.'
'Ferreira, Isabella P.'
'Takahashi, Jacqueline A.'
'Rodrigues, Gabriel L. S.'
'Pinheiro, Carlos B.'
'Teixeira, Let\'icia R.'
'Rocha, Willian R.'
'Beraldo, Heloisa'

_publ_section_title
;
 Silver(i) complexes with 2-acetylpyridinebenzoylhydrazones exhibit
 antimicrobial effects against yeast and filamentous fungi
;
_journal_issue 3
_journal_name_full 'New Journal of Chemistry'
_journal_page_first 2125
_journal_paper_doi 10.1039/C7NJ04280A
_journal_volume 42
_journal_year 2018
_chemical_formula_moiety 'C14 H14 Ag N5 O7'
_chemical_formula_sum 'C14 H14 Ag N5 O7'
_chemical_formula_weight 472.17
_space_group_crystal_system monoclinic
_space_group_IT_number 14
_space_group_name_Hall '-P 2ybc'
_space_group_name_H-M_alt 'P 1 21/c 1'
_symmetry_space_group_name_Hall '-P 2ybc'
_symmetry_space_group_name_H-M 'P 1 21/c 1'
_atom_sites_solution_hydrogens mixed
_audit_creation_method SHELXL-2017/1
_audit_update_record
;
2017-10-28 deposited with the CCDC.
2018-01-11 downloaded from the CCDC.
;
_cell_angle_alpha 90
_cell_angle_beta 99.214(4)
_cell_angle_gamma 90
_cell_formula_units_Z 4
_cell_length_a 7.2535(4)
_cell_length_b 13.2543(7)
_cell_length_c 17.9111(8)
_cell_measurement_reflns_used 3103
_cell_measurement_temperature 270(2)
_cell_measurement_theta_max 25.4040
_cell_measurement_theta_min 2.7430
_cell_volume 1699.76(15)
_computing_structure_refinement 'SHELXL-2017/1 (Sheldrick, 2017)'
_diffrn_ambient_temperature 270(2)
_diffrn_detector_area_resol_mean 10.4186
_diffrn_measured_fraction_theta_full 1.000
_diffrn_measured_fraction_theta_max 0.883
_diffrn_measurement_device_type 'Xcalibur, Atlas, Gemini ultra'
_diffrn_measurement_method '\w scans'
_diffrn_radiation_monochromator graphite
_diffrn_radiation_type MoK\a
_diffrn_radiation_wavelength 0.71073
_diffrn_reflns_av_R_equivalents 0.0325
_diffrn_reflns_av_unetI/netI 0.0353
_diffrn_reflns_Laue_measured_fraction_full 1.000
_diffrn_reflns_Laue_measured_fraction_max 0.883
_diffrn_reflns_limit_h_max 9
_diffrn_reflns_limit_h_min -10
_diffrn_reflns_limit_k_max 15
_diffrn_reflns_limit_k_min -18
_diffrn_reflns_limit_l_max 24
_diffrn_reflns_limit_l_min -24
_diffrn_reflns_number 13375
_diffrn_reflns_point_group_measured_fraction_full 1.000
_diffrn_reflns_point_group_measured_fraction_max 0.883
_diffrn_reflns_theta_full 25.242
_diffrn_reflns_theta_max 29.542
_diffrn_reflns_theta_min 1.920
_diffrn_source 'Enhance (Mo) X-ray Source'
_exptl_absorpt_coefficient_mu 1.237
_exptl_absorpt_correction_T_max 0.929
_exptl_absorpt_correction_T_min 0.764
_exptl_absorpt_correction_type analytical
_exptl_absorpt_process_details
;
CrysAlisPro, Agilent Technologies,
Version 1.171.37.34 (release 22-05-2014 CrysAlis171 .NET)
(compiled May 22 2014,16:03:01)
Analytical numeric absorption correction using a multifaceted crystal
 model based on expressions derived by R.C. Clark & J.S. Reid.
(Clark, R. C. & Reid, J. S. (1995). Acta Cryst. A51, 887-897)
Empirical absorption correction using spherical harmonics,
 implemented in SCALE3 ABSPACK scaling algorithm.
;
_exptl_crystal_colour colourless
_exptl_crystal_density_diffrn 1.845
_exptl_crystal_description prism
_exptl_crystal_F_000 944
_exptl_crystal_size_max 0.356
_exptl_crystal_size_mid 0.091
_exptl_crystal_size_min 0.065
_refine_diff_density_max 2.549
_refine_diff_density_min -0.894
_refine_diff_density_rms 0.095
_refine_ls_extinction_method none
_refine_ls_goodness_of_fit_ref 1.023
_refine_ls_hydrogen_treatment mixed
_refine_ls_matrix_type full
_refine_ls_number_parameters 251
_refine_ls_number_reflns 4195
_refine_ls_number_restraints 3
_refine_ls_restrained_S_all 1.022
_refine_ls_R_factor_all 0.0932
_refine_ls_R_factor_gt 0.0623
_refine_ls_shift/su_max 0.001
_refine_ls_shift/su_mean 0.000
_refine_ls_structure_factor_coef Fsqd
_refine_ls_weighting_details 'w=1/[\s^2^(Fo^2^)+(0.0632P)^2^+4.1119P] where P=(Fo^2^+2Fc^2^)/3'
_refine_ls_weighting_scheme calc
_refine_ls_wR_factor_gt 0.1419
_refine_ls_wR_factor_ref 0.1617
_reflns_Friedel_coverage 0.000
_reflns_number_gt 2841
_reflns_number_total 4195
_reflns_threshold_expression 'I > 2\s(I)'
_cod_data_source_file c7nj04280a2.cif
_cod_data_source_block 4a
_cod_depositor_comments 'Adding full bibliography for 7056882--7056885.cif.'
_cod_database_code 7056883
_shelx_shelxl_version_number 2017/1
_shelx_space_group_comment
;
The symmetry employed for this shelxl refinement is uniquely defined
by the following loop, which should always be used as a source of
symmetry information in preference to the above space-group names.
They are only intended as comments.
;
_shelx_estimated_absorpt_t_min 0.667
_shelx_estimated_absorpt_t_max 0.924

loop_
_space_group_symop_operation_xyz
'x, y, z'
'-x, y+1/2, -z+1/2'
'-x, -y, -z'
'x, -y-1/2, z-1/2'

loop_
_atom_site_label
_atom_site_type_symbol
_atom_site_fract_x
_atom_site_fract_y
_atom_site_fract_z
_atom_site_U_iso_or_equiv
_atom_site_adp_type
_atom_site_occupancy
_atom_site_site_symmetry_order
_atom_site_calc_flag
_atom_site_refinement_flags_posn
_atom_site_refinement_flags_adp
C2 C 0.6792(6) 0.2827(3) -0.1218(3) 0.0414(10) Uani 1 1 d . .
C3 C 0.6979(6) 0.2416(4) -0.1907(3) 0.0499(11) Uani 1 1 d . .
H3 H 0.721118 0.283245 -0.229901 0.060 Uiso 1 1 calc R U
C4 C 0.6822(7) 0.1391(4) -0.2016(3) 0.0609(14) Uani 1 1 d . .
H4 H 0.694823 0.110809 -0.247971 0.073 Uiso 1 1 calc R U
C5 C 0.6476(8) 0.0793(4) -0.1428(4) 0.0671(16) Uani 1 1 d . .
H5 H 0.634844 0.009758 -0.148562 0.081 Uiso 1 1 calc R U
C6 C 0.6322(7) 0.1257(4) -0.0742(3) 0.0599(14) Uani 1 1 d . .
H6 H 0.608955 0.085559 -0.034126 0.072 Uiso 1 1 calc R U
C7 C 0.6949(6) 0.3935(4) -0.1078(2) 0.0432(10) Uani 1 1 d . .
C8 C 0.7823(7) 0.5466(4) 0.0537(3) 0.0492(11) Uani 1 1 d . .
C9 C 0.8094(6) 0.6560(4) 0.0705(2) 0.0419(10) Uani 1 1 d . .
C10 C 0.7886(7) 0.6894(4) 0.1426(3) 0.0480(11) Uani 1 1 d . .
H10 H 0.760576 0.643396 0.178372 0.058 Uiso 1 1 calc R U
C11 C 0.8094(7) 0.7899(4) 0.1609(3) 0.0493(12) Uani 1 1 d . .
H11 H 0.794422 0.812855 0.208666 0.059 Uiso 1 1 calc R U
C12 C 0.8526(6) 0.8552(4) 0.1073(3) 0.0456(11) Uani 1 1 d . .
C13 C 0.8787(6) 0.8251(4) 0.0363(3) 0.0455(11) Uani 1 1 d . .
H13 H 0.909913 0.871612 0.001484 0.055 Uiso 1 1 calc R U
C14 C 0.8576(6) 0.7248(4) 0.0179(3) 0.0462(11) Uani 1 1 d . .
H14 H 0.875383 0.702641 -0.029721 0.055 Uiso 1 1 calc R U
C15 C 0.6756(10) 0.4644(4) -0.1732(3) 0.0710(17) Uani 1 1 d . .
H15A H 0.587762 0.516429 -0.166313 0.106 Uiso 1 1 calc R U
H15B H 0.631793 0.428158 -0.218992 0.106 Uiso 1 1 calc R U
H15C H 0.794687 0.494199 -0.176301 0.106 Uiso 1 1 calc R U
N1 N 0.6492(6) 0.2247(3) -0.0634(2) 0.0495(10) Uani 1 1 d . .
N2 N 0.7246(5) 0.4205(3) -0.0383(2) 0.0441(9) Uani 1 1 d . .
N3 N 0.7429(5) 0.5208(3) -0.0205(2) 0.0465(9) Uani 1 1 d . .
H3N H 0.729923 0.566116 -0.055337 0.056 Uiso 1 1 calc R U
N4 N 0.4142(6) 0.2139(4) 0.1427(2) 0.0512(10) Uani 1 1 d . .
N5 N 0.8776(6) 0.9637(4) 0.1262(3) 0.0585(11) Uani 1 1 d . .
O1 O 0.7971(8) 0.4846(3) 0.1045(2) 0.0827(14) Uani 1 1 d . .
O2 O 0.4289(6) 0.3057(3) 0.1277(2) 0.0716(11) Uani 1 1 d . .
O3 O 0.5239(6) 0.1555(3) 0.1215(3) 0.0758(12) Uani 1 1 d . .
O4 O 0.2941(6) 0.1815(4) 0.1775(3) 0.0870(14) Uani 1 1 d . .
O5 O 0.8871(7) 1.0231(3) 0.0756(3) 0.0801(12) Uani 1 1 d . .
O6 O 0.8891(7) 0.9886(4) 0.1914(3) 0.0872(14) Uani 1 1 d . .
Ag1 Ag 0.69971(7) 0.30117(4) 0.05825(2) 0.0713(2) Uani 1 1 d . .
O1W O 0.9190(6) 0.2324(4) 0.1566(3) 0.0794(13) Uani 1 1 d D .
H1W H 1.032(2) 0.236(6) 0.158(5) 0.119 Uiso 1 1 d D U
H2W H 0.889(11) 0.173(2) 0.160(5) 0.119 Uiso 1 1 d D U

loop_
_atom_site_aniso_label
_atom_site_aniso_U_11
_atom_site_aniso_U_22
_atom_site_aniso_U_33
_atom_site_aniso_U_23
_atom_site_aniso_U_13
_atom_site_aniso_U_12
C2 0.035(2) 0.044(3) 0.043(2) 0.0053(19) -0.0017(18) -0.0006(18)
C3 0.046(3) 0.055(3) 0.046(3) 0.000(2) 0.000(2) 0.001(2)
C4 0.056(3) 0.057(3) 0.065(3) -0.013(3) -0.004(3) 0.000(3)
C5 0.053(3) 0.044(3) 0.095(4) 0.000(3) -0.016(3) -0.004(2)
C6 0.051(3) 0.046(3) 0.076(4) 0.018(3) -0.008(3) -0.006(2)
C7 0.040(2) 0.049(3) 0.040(2) 0.006(2) 0.0066(18) 0.000(2)
C8 0.055(3) 0.055(3) 0.037(2) 0.006(2) 0.005(2) -0.005(2)
C9 0.038(2) 0.049(3) 0.038(2) 0.0040(19) 0.0027(18) -0.0045(19)
C10 0.049(3) 0.058(3) 0.036(2) 0.003(2) 0.0059(19) -0.006(2)
C11 0.044(2) 0.069(3) 0.035(2) -0.004(2) 0.0067(19) 0.001(2)
C12 0.035(2) 0.054(3) 0.046(2) -0.003(2) 0.0013(19) 0.002(2)
C13 0.042(2) 0.052(3) 0.043(2) 0.006(2) 0.0073(19) -0.003(2)
C14 0.043(2) 0.059(3) 0.036(2) 0.000(2) 0.0042(18) -0.001(2)
C15 0.123(5) 0.048(3) 0.041(3) 0.008(2) 0.011(3) -0.001(3)
N1 0.045(2) 0.052(3) 0.049(2) 0.0140(18) 0.0000(17) -0.0031(18)
N2 0.043(2) 0.047(2) 0.042(2) 0.0023(17) 0.0057(16) -0.0016(17)
N3 0.057(2) 0.047(2) 0.0353(18) 0.0029(16) 0.0065(17) 0.0005(18)
N4 0.047(2) 0.060(3) 0.044(2) 0.0030(19) 0.0008(18) -0.003(2)
N5 0.051(2) 0.059(3) 0.065(3) -0.007(2) 0.009(2) 0.006(2)
O1 0.145(4) 0.059(3) 0.0392(19) 0.0075(18) 0.001(2) -0.022(3)
O2 0.087(3) 0.051(2) 0.069(3) -0.0012(19) -0.013(2) 0.008(2)
O3 0.070(3) 0.063(3) 0.100(3) 0.008(2) 0.033(2) 0.005(2)
O4 0.065(3) 0.115(4) 0.087(3) 0.009(3) 0.032(2) -0.008(3)
O5 0.106(4) 0.056(3) 0.078(3) 0.007(2) 0.012(3) 0.001(2)
O6 0.125(4) 0.073(3) 0.069(3) -0.024(2) 0.032(3) -0.005(3)
Ag1 0.0817(4) 0.0833(4) 0.0489(3) 0.0215(2) 0.0108(2) -0.0085(2)
O1W 0.064(3) 0.111(4) 0.062(2) 0.004(3) 0.005(2) 0.004(3)

loop_
_atom_type_symbol
_atom_type_description
_atom_type_scat_dispersion_real
_atom_type_scat_dispersion_imag
_atom_type_scat_source
C C 0.0033 0.0016 'International Tables Vol C Tables 4.2.6.8 and 6.1.1.4'
H H 0.0000 0.0000 'International Tables Vol C Tables 4.2.6.8 and 6.1.1.4'
N N 0.0061 0.0033 'International Tables Vol C Tables 4.2.6.8 and 6.1.1.4'
O O 0.0106 0.0060 'International Tables Vol C Tables 4.2.6.8 and 6.1.1.4'
Ag Ag -0.8971 1.1015 'International Tables Vol C Tables 4.2.6.8 and 6.1.1.4'

loop_
_geom_angle_atom_site_label_1
_geom_angle_atom_site_label_2
_geom_angle_atom_site_label_3
_geom_angle
N1 C2 C3 121.6(4)
N1 C2 C7 116.8(4)
C3 C2 C7 121.6(4)
C4 C3 C2 120.1(5)
C4 C3 H3 120.0
C2 C3 H3 120.0
C5 C4 C3 118.9(5)
C5 C4 H4 120.5
C3 C4 H4 120.5
C4 C5 C6 118.1(5)
C4 C5 H5 121.0
C6 C5 H5 121.0
N1 C6 C5 123.0(5)
N1 C6 H6 118.5
C5 C6 H6 118.5
N2 C7 C15 124.6(5)
N2 C7 C2 115.8(4)
C15 C7 C2 119.6(4)
O1 C8 N3 122.8(5)
O1 C8 C9 120.9(4)
N3 C8 C9 116.3(4)
C14 C9 C10 119.6(5)
C14 C9 C8 122.7(4)
C10 C9 C8 117.7(4)
C11 C10 C9 120.3(4)
C11 C10 H10 119.9
C9 C10 H10 119.9
C12 C11 C10 118.4(4)
C12 C11 H11 120.8
C10 C11 H11 120.8
C11 C12 C13 123.2(5)
C11 C12 N5 119.2(4)
C13 C12 N5 117.6(5)
C14 C13 C12 118.5(5)
C14 C13 H13 120.8
C12 C13 H13 120.8
C13 C14 C9 120.1(4)
C13 C14 H14 120.0
C9 C14 H14 120.0
C7 C15 H15A 109.5
C7 C15 H15B 109.5
H15A C15 H15B 109.5
C7 C15 H15C 109.5
H15A C15 H15C 109.5
H15B C15 H15C 109.5
C6 N1 C2 118.4(5)
C6 N1 Ag1 123.4(4)
C2 N1 Ag1 116.7(3)
C7 N2 N3 119.5(4)
C7 N2 Ag1 120.2(3)
N3 N2 Ag1 119.6(3)
C8 N3 N2 118.0(4)
C8 N3 H3N 121.0
N2 N3 H3N 121.0
O3 N4 O4 119.4(5)
O3 N4 O2 117.9(5)
O4 N4 O2 122.7(5)
O6 N5 O5 123.0(5)
O6 N5 C12 118.4(5)
O5 N5 C12 118.7(5)
C8 O1 Ag1 113.7(3)
N4 O2 Ag1 100.7(3)
N4 O3 Ag1 93.1(3)
O1W Ag1 N2 132.93(15)
O1W Ag1 N1 120.40(16)
N2 Ag1 N1 68.52(13)
O1W Ag1 O2 97.37(15)
N2 Ag1 O2 120.45(13)
N1 Ag1 O2 116.77(14)
O1W Ag1 O1 90.40(16)
N2 Ag1 O1 64.23(12)
N1 Ag1 O1 132.60(13)
O2 Ag1 O1 90.81(15)
O1W Ag1 O3 73.39(16)
N2 Ag1 O3 152.95(14)
N1 Ag1 O3 93.85(14)
O2 Ag1 O3 48.33(13)
O1 Ag1 O3 131.23(14)
Ag1 O1W H1W 124(6)
Ag1 O1W H2W 106(6)
H1W O1W H2W 109(5)

loop_
_geom_bond_atom_site_label_1
_geom_bond_atom_site_label_2
_geom_bond_distance
C2 N1 1.342(6)
C2 C3 1.375(7)
C2 C7 1.491(7)
C3 C4 1.375(8)
C3 H3 0.9300
C4 C5 1.373(8)
C4 H4 0.9300
C5 C6 1.395(9)
C5 H5 0.9300
C6 N1 1.330(7)
C6 H6 0.9300
C7 N2 1.278(6)
C7 C15 1.491(7)
C8 O1 1.217(6)
C8 N3 1.359(6)
C8 C9 1.488(7)
C9 C14 1.395(7)
C9 C10 1.396(6)
C10 C11 1.375(7)
C10 H10 0.9300
C11 C12 1.367(7)
C11 H11 0.9300
C12 C13 1.375(7)
C12 N5 1.482(7)
C13 C14 1.372(7)
C13 H13 0.9300
C14 H14 0.9300
C15 H15A 0.9600
C15 H15B 0.9600
C15 H15C 0.9600
N1 Ag1 2.378(4)
N2 N3 1.369(6)
N2 Ag1 2.372(4)
N3 H3N 0.8600
N4 O3 1.214(6)
N4 O4 1.226(6)
N4 O2 1.254(6)
N5 O6 1.204(6)
N5 O5 1.210(6)
O1 Ag1 2.629(4)
O2 Ag1 2.488(5)
O3 Ag1 2.665(4)
Ag1 O1W 2.359(4)
O1W H1W 0.820(10)
O1W H2W 0.818(10)

loop_
_geom_hbond_atom_site_label_D
_geom_hbond_atom_site_label_H
_geom_hbond_atom_site_label_A
_geom_hbond_distance_DH
_geom_hbond_distance_HA
_geom_hbond_distance_DA
_geom_hbond_angle_DHA
_geom_hbond_site_symmetry_A
_geom_hbond_publ_flag
N3 H3N O2 0.86 2.33 3.124(6) 154.3 3_665 yes
O1W H1W O4 0.820(10) 2.01(4) 2.770(6) 154(8) 1_655 yes
O1W H2W O5 0.818(10) 2.50(7) 3.122(7) 134(8) 1_545 yes
O1W H2W O6 0.818(10) 2.51(3) 3.305(7) 164(8) 1_545 yes

loop_
_geom_torsion_atom_site_label_1
_geom_torsion_atom_site_label_2
_geom_torsion_atom_site_label_3
_geom_torsion_atom_site_label_4
_geom_torsion
N1 C2 C3 C4 1.3(7)
C7 C2 C3 C4 -179.9(4)
C2 C3 C4 C5 0.1(7)
C3 C4 C5 C6 -0.8(8)
C4 C5 C6 N1 0.1(8)
N1 C2 C7 N2 16.7(6)
C3 C2 C7 N2 -162.2(4)
N1 C2 C7 C15 -163.3(5)
C3 C2 C7 C15 17.9(7)
O1 C8 C9 C14 157.3(5)
N3 C8 C9 C14 -21.9(7)
O1 C8 C9 C10 -21.4(7)
N3 C8 C9 C10 159.3(4)
C14 C9 C10 C11 2.1(7)
C8 C9 C10 C11 -179.1(4)
C9 C10 C11 C12 -0.7(7)
C10 C11 C12 C13 -0.9(7)
C10 C11 C12 N5 -179.4(4)
C11 C12 C13 C14 1.0(7)
N5 C12 C13 C14 179.5(4)
C12 C13 C14 C9 0.5(7)
C10 C9 C14 C13 -2.0(7)
C8 C9 C14 C13 179.3(4)
C5 C6 N1 C2 1.3(7)
C5 C6 N1 Ag1 -164.1(4)
C3 C2 N1 C6 -2.0(7)
C7 C2 N1 C6 179.2(4)
C3 C2 N1 Ag1 164.4(3)
C7 C2 N1 Ag1 -14.5(5)
C15 C7 N2 N3 -0.8(7)
C2 C7 N2 N3 179.3(4)
C15 C7 N2 Ag1 169.4(4)
C2 C7 N2 Ag1 -10.5(5)
O1 C8 N3 N2 -1.8(8)
C9 C8 N3 N2 177.4(4)
C7 N2 N3 C8 -177.2(4)
Ag1 N2 N3 C8 12.5(5)
C11 C12 N5 O6 11.9(7)
C13 C12 N5 O6 -166.7(5)
C11 C12 N5 O5 -168.7(5)
C13 C12 N5 O5 12.7(7)
N3 C8 O1 Ag1 -8.2(7)
C9 C8 O1 Ag1 172.6(4)
O3 N4 O2 Ag1 0.0(5)
O4 N4 O2 Ag1 -179.8(4)
O4 N4 O3 Ag1 179.8(4)
O2 N4 O3 Ag1 0.0(4)
